data_4326237
loop_
_publ_author_name
'Diego Solis-Ibarra'
'Miriam Vel\'asquez-Hern\'andez'
'Ra\'ul Huerta-Lavorie'
'Vojtech Jancik'

_publ_section_title
;
 Molecular Gallosilicates and Their Group 4 Multimetallic Derivatives
;
_journal_name_full 'Inorganic Chemistry'
_journal_page_first 8907
_journal_page_last 8917
_journal_paper_doi 10.1021/ic200976d
_journal_volume 50
_journal_year 2011
_chemical_formula_moiety 'C74 H118 Ga2 Hf N4 O10 Si2, C7 H8'
_chemical_formula_sum 'C81 H126 Ga2 Hf N4 O10 Si2'
_chemical_formula_weight 1689.97
_chemical_name_systematic
; 
 ? 
;
_space_group_IT_number 14
_symmetry_cell_setting monoclinic
_symmetry_space_group_name_Hall '-P 2yn'
_symmetry_space_group_name_H-M 'P 1 21/n 1'
_atom_sites_solution_hydrogens geom
_atom_sites_solution_primary direct
_atom_sites_solution_secondary difmap
_audit_creation_method SHELXL-97
_cell_angle_alpha 90.00
_cell_angle_beta 94.0930(10)
_cell_angle_gamma 90.00
_cell_formula_units_Z 4
_cell_length_a 12.3239(4)
_cell_length_b 34.2661(11)
_cell_length_c 20.2030(6)
_cell_measurement_reflns_used 9964
_cell_measurement_temperature 100(2)
_cell_measurement_theta_max 24.94
_cell_measurement_theta_min 2.33
_cell_volume 8509.8(5)
_computing_cell_refinement 'Bruker SAINT'
_computing_data_collection 'Bruker APEX2'
_computing_data_reduction 'Bruker SAINT'
_computing_molecular_graphics 'Bruker SHELXTL'
_computing_publication_material 'Bruker SHELXTL'
_computing_structure_refinement 'SHELXL-97 (Sheldrick, 2008)'
_computing_structure_solution 'SHELXS-97 (Sheldrick, 2008)'
_diffrn_ambient_temperature 100(2)
_diffrn_measured_fraction_theta_full 0.995
_diffrn_measured_fraction_theta_max 0.995
_diffrn_measurement_device_type 'Bruker APEX-II CCD'
_diffrn_measurement_method '\f and \w scans'
_diffrn_radiation_monochromator graphite
_diffrn_radiation_source 'fine-focus sealed tube'
_diffrn_radiation_type MoK\a
_diffrn_radiation_wavelength 0.71073
_diffrn_reflns_av_R_equivalents 0.0376
_diffrn_reflns_av_sigmaI/netI 0.0376
_diffrn_reflns_limit_h_max 14
_diffrn_reflns_limit_h_min -14
_diffrn_reflns_limit_k_max 40
_diffrn_reflns_limit_k_min -40
_diffrn_reflns_limit_l_max 20
_diffrn_reflns_limit_l_min -24
_diffrn_reflns_number 48348
_diffrn_reflns_theta_full 25.02
_diffrn_reflns_theta_max 25.02
_diffrn_reflns_theta_min 1.97
_diffrn_standards_number 0
_exptl_absorpt_coefficient_mu 1.929
_exptl_absorpt_correction_T_max 0.7987
_exptl_absorpt_correction_T_min 0.4827
_exptl_absorpt_correction_type multi-scan
_exptl_absorpt_process_details 'SADABS (Sheldrick, 2009)'
_exptl_crystal_colour Colorless
_exptl_crystal_density_diffrn 1.319
_exptl_crystal_description Prism
_exptl_crystal_F_000 3528
_exptl_crystal_size_max 0.44
_exptl_crystal_size_mid 0.26
_exptl_crystal_size_min 0.12
_refine_diff_density_max 1.331
_refine_diff_density_min -0.911
_refine_diff_density_rms 0.089
_refine_ls_extinction_method none
_refine_ls_goodness_of_fit_ref 1.085
_refine_ls_hydrogen_treatment constr
_refine_ls_matrix_type full
_refine_ls_number_parameters 1277
_refine_ls_number_reflns 14952
_refine_ls_number_restraints 2270
_refine_ls_restrained_S_all 1.043
_refine_ls_R_factor_all 0.0464
_refine_ls_R_factor_gt 0.0388
_refine_ls_shift/su_max 0.008
_refine_ls_shift/su_mean 0.000
_refine_ls_structure_factor_coef Fsqd
_refine_ls_weighting_details 'calc w=1/[\s^2^(Fo^2^)+(0.0292P)^2^+25.5248P] where P=(Fo^2^+2Fc^2^)/3'
_refine_ls_weighting_scheme calc
_refine_ls_wR_factor_gt 0.0869
_refine_ls_wR_factor_ref 0.0898
_reflns_number_gt 13101
_reflns_number_total 14952
_reflns_threshold_expression >2sigma(I)
_cod_data_source_file ic200976d_si_002_11.cif
_cod_data_source_block Compound10
_cod_database_code 4326237

loop_
_symmetry_equiv_pos_as_xyz
'x, y, z'
'-x+1/2, y+1/2, -z+1/2'
'-x, -y, -z'
'x-1/2, -y-1/2, z-1/2'

loop_
_atom_site_label
_atom_site_type_symbol
_atom_site_fract_x
_atom_site_fract_y
_atom_site_fract_z
_atom_site_U_iso_or_equiv
_atom_site_adp_type
_atom_site_occupancy
_atom_site_symmetry_multiplicity
_atom_site_calc_flag
_atom_site_refinement_flags
_atom_site_disorder_assembly
_atom_site_disorder_group
Hf1 Hf 0.258386(13) 0.628576(4) 0.208874(8) 0.01840(5) Uani 1 1 d . A .
Ga1 Ga 0.18317(3) 0.693758(12) 0.09094(2) 0.01584(9) Uani 1 1 d . . .
Ga2 Ga 0.19770(3) 0.538077(12) 0.25538(2) 0.01643(9) Uani 1 1 d . A .
Si1 Si 0.24042(9) 0.72413(3) 0.23484(5) 0.0195(2) Uani 1 1 d D . .
O1 O 0.2173(2) 0.72892(7) 0.15532(13) 0.0189(6) Uani 1 1 d D . .
O2 O 0.2561(2) 0.67878(8) 0.25529(14) 0.0265(6) Uani 1 1 d D . .
O3 O 0.1378(2) 0.73883(8) 0.27509(15) 0.0297(7) Uani 1 1 d D . .
O5 O 0.2160(2) 0.64465(8) 0.12004(13) 0.0222(6) Uani 1 1 d . . .
O6 O 0.3424(2) 0.52944(8) 0.25483(14) 0.0237(6) Uani 1 1 d D . .
O7 O 0.3978(2) 0.60144(8) 0.21912(15) 0.0302(7) Uani 1 1 d D . .
Si2 Si 0.4386(6) 0.5559(2) 0.2287(3) 0.0231(12) Uani 0.509(4) 1 d PDU A 1
O8 O 0.4702(5) 0.54177(18) 0.1553(3) 0.0317(13) Uani 0.509(4) 1 d PDU A 1
C67 C 0.5407(7) 0.5116(2) 0.1339(4) 0.0357(16) Uani 0.509(4) 1 d PDU A 1
C68 C 0.5136(8) 0.5081(3) 0.0598(4) 0.042(2) Uani 0.509(4) 1 d PDU A 1
H68A H 0.5217 0.5336 0.0388 0.063 Uiso 0.509(4) 1 calc PR A 1
H68B H 0.4385 0.4990 0.0514 0.063 Uiso 0.509(4) 1 calc PR A 1
H68C H 0.5633 0.4894 0.0411 0.063 Uiso 0.509(4) 1 calc PR A 1
C69 C 0.5112(12) 0.4735(3) 0.1678(7) 0.059(3) Uani 0.509(4) 1 d PDU A 1
H69A H 0.5265 0.4760 0.2159 0.088 Uiso 0.509(4) 1 calc PR A 1
H69B H 0.5546 0.4521 0.1513 0.088 Uiso 0.509(4) 1 calc PR A 1
H69C H 0.4337 0.4679 0.1580 0.088 Uiso 0.509(4) 1 calc PR A 1
C70 C 0.6575(8) 0.5236(5) 0.1483(6) 0.054(3) Uani 0.509(4) 1 d PDU A 1
H70A H 0.6744 0.5246 0.1964 0.082 Uiso 0.509(4) 1 calc PR A 1
H70B H 0.6689 0.5495 0.1293 0.082 Uiso 0.509(4) 1 calc PR A 1
H70C H 0.7052 0.5047 0.1286 0.082 Uiso 0.509(4) 1 calc PR A 1
O9 O 0.5468(5) 0.55186(19) 0.2790(3) 0.0363(14) Uani 0.509(4) 1 d PDU A 1
C71 C 0.5989(7) 0.5753(3) 0.3298(5) 0.0390(18) Uani 0.509(4) 1 d PDU A 1
C72 C 0.6400(19) 0.6130(5) 0.2988(10) 0.059(4) Uani 0.509(4) 1 d PDU A 1
H72A H 0.5782 0.6275 0.2779 0.088 Uiso 0.509(4) 1 calc PR A 1
H72B H 0.6908 0.6064 0.2654 0.088 Uiso 0.509(4) 1 calc PR A 1
H72C H 0.6772 0.6291 0.3335 0.088 Uiso 0.509(4) 1 calc PR A 1
C73 C 0.6964(8) 0.5525(4) 0.3584(5) 0.052(3) Uani 0.509(4) 1 d PDU A 1
H73A H 0.6724 0.5271 0.3745 0.077 Uiso 0.509(4) 1 calc PR A 1
H73B H 0.7327 0.5671 0.3954 0.077 Uiso 0.509(4) 1 calc PR A 1
H73C H 0.7473 0.5484 0.3240 0.077 Uiso 0.509(4) 1 calc PR A 1
C74 C 0.5201(9) 0.5830(4) 0.3825(5) 0.066(3) Uani 0.509(4) 1 d PDU A 1
H74A H 0.5040 0.5585 0.4047 0.099 Uiso 0.509(4) 1 calc PR A 1
H74B H 0.4526 0.5940 0.3617 0.099 Uiso 0.509(4) 1 calc PR A 1
H74C H 0.5527 0.6015 0.4151 0.099 Uiso 0.509(4) 1 calc PR A 1
Si2A Si 0.4392(6) 0.5585(2) 0.2421(3) 0.0225(12) Uani 0.491(4) 1 d PDU A 2
O8A O 0.5146(5) 0.54610(18) 0.1843(3) 0.0290(13) Uani 0.491(4) 1 d PDU A 2
C67A C 0.5670(7) 0.5100(3) 0.1695(5) 0.0355(17) Uani 0.491(4) 1 d PDU A 2
C68A C 0.6227(9) 0.4939(3) 0.2336(5) 0.053(3) Uani 0.491(4) 1 d PDU A 2
H68D H 0.6812 0.5117 0.2497 0.079 Uiso 0.491(4) 1 calc PR A 2
H68E H 0.6534 0.4682 0.2252 0.079 Uiso 0.491(4) 1 calc PR A 2
H68F H 0.5695 0.4917 0.2672 0.079 Uiso 0.491(4) 1 calc PR A 2
C69A C 0.4817(10) 0.4817(4) 0.1394(7) 0.057(3) Uani 0.491(4) 1 d PDU A 2
H69D H 0.4287 0.4759 0.1720 0.085 Uiso 0.491(4) 1 calc PR A 2
H69E H 0.5171 0.4575 0.1268 0.085 Uiso 0.491(4) 1 calc PR A 2
H69F H 0.4442 0.4936 0.0999 0.085 Uiso 0.491(4) 1 calc PR A 2
C70A C 0.6502(10) 0.5190(4) 0.1204(6) 0.049(3) Uani 0.491(4) 1 d PDU A 2
H70D H 0.7021 0.5383 0.1395 0.073 Uiso 0.491(4) 1 calc PR A 2
H70E H 0.6135 0.5295 0.0796 0.073 Uiso 0.491(4) 1 calc PR A 2
H70F H 0.6891 0.4950 0.1102 0.073 Uiso 0.491(4) 1 calc PR A 2
O9A O 0.5108(5) 0.56255(18) 0.3125(3) 0.0303(13) Uani 0.491(4) 1 d PDU A 2
C71A C 0.5789(7) 0.5930(3) 0.3407(5) 0.0394(19) Uani 0.491(4) 1 d PDU A 2
C72A C 0.6527(9) 0.5748(4) 0.3945(6) 0.062(3) Uani 0.491(4) 1 d PDU A 2
H72D H 0.6899 0.5523 0.3765 0.093 Uiso 0.491(4) 1 calc PR A 2
H72E H 0.6097 0.5662 0.4307 0.093 Uiso 0.491(4) 1 calc PR A 2
H72F H 0.7067 0.5940 0.4113 0.093 Uiso 0.491(4) 1 calc PR A 2
C73A C 0.5060(10) 0.6227(3) 0.3711(6) 0.059(3) Uani 0.491(4) 1 d PDU A 2
H73D H 0.4514 0.6320 0.3371 0.089 Uiso 0.491(4) 1 calc PR A 2
H73E H 0.5499 0.6447 0.3885 0.089 Uiso 0.491(4) 1 calc PR A 2
H73F H 0.4694 0.6105 0.4073 0.089 Uiso 0.491(4) 1 calc PR A 2
C74A C 0.6440(18) 0.6109(6) 0.2860(9) 0.046(3) Uani 0.491(4) 1 d PDU A 2
H74D H 0.5936 0.6218 0.2511 0.069 Uiso 0.491(4) 1 calc PR A 2
H74E H 0.6886 0.5906 0.2671 0.069 Uiso 0.491(4) 1 calc PR A 2
H74F H 0.6912 0.6317 0.3050 0.069 Uiso 0.491(4) 1 calc PR A 2
O10 O 0.1628(2) 0.58860(7) 0.23756(13) 0.0193(6) Uani 1 1 d . . .
N3 N 0.1170(3) 0.50168(9) 0.19825(16) 0.0201(7) Uani 1 1 d . . .
N4 N 0.1342(3) 0.52558(10) 0.33738(16) 0.0231(7) Uani 1 1 d . . .
N1 N 0.0339(3) 0.69608(10) 0.05442(17) 0.0229(7) Uani 1 1 d . . .
N2 N 0.2529(3) 0.70012(9) 0.00893(16) 0.0202(7) Uani 1 1 d . . .
C1 C -0.1016(4) 0.66852(15) -0.0289(2) 0.0369(11) Uani 1 1 d . . .
H1A H -0.1526 0.6843 -0.0052 0.055 Uiso 1 1 calc R . .
H1B H -0.1147 0.6408 -0.0207 0.055 Uiso 1 1 calc R . .
H1C H -0.1123 0.6738 -0.0766 0.055 Uiso 1 1 calc R . .
C2 C 0.0138(3) 0.67881(12) -0.0046(2) 0.0260(9) Uani 1 1 d . . .
C3 C 0.0940(3) 0.67026(13) -0.0473(2) 0.0283(10) Uani 1 1 d . . .
H3A H 0.0732 0.6529 -0.0826 0.034 Uiso 1 1 calc R . .
C4 C 0.2023(3) 0.68388(12) -0.0453(2) 0.0246(9) Uani 1 1 d . . .
C5 C 0.2598(4) 0.68002(15) -0.1079(2) 0.0388(12) Uani 1 1 d . . .
H5A H 0.2843 0.7058 -0.1216 0.058 Uiso 1 1 calc R . .
H5B H 0.2099 0.6690 -0.1429 0.058 Uiso 1 1 calc R . .
H5C H 0.3228 0.6627 -0.1000 0.058 Uiso 1 1 calc R . .
C6 C -0.0556(3) 0.71300(12) 0.0874(2) 0.0248(9) Uani 1 1 d . . .
C7 C -0.1038(3) 0.69244(13) 0.1377(2) 0.0273(9) Uani 1 1 d . . .
C8 C -0.1923(4) 0.70921(15) 0.1661(2) 0.0366(11) Uani 1 1 d . . .
H8A H -0.2271 0.6955 0.1995 0.044 Uiso 1 1 calc R . .
C9 C -0.2303(4) 0.74589(15) 0.1460(3) 0.0433(13) Uani 1 1 d . . .
H9A H -0.2904 0.7572 0.1659 0.052 Uiso 1 1 calc R . .
C10 C -0.1812(4) 0.76564(15) 0.0977(3) 0.0419(13) Uani 1 1 d . . .
H10A H -0.2078 0.7907 0.0846 0.050 Uiso 1 1 calc R . .
C11 C -0.0933(3) 0.75019(14) 0.0670(2) 0.0338(11) Uani 1 1 d . . .
C12 C -0.0434(4) 0.77368(15) 0.0126(3) 0.0473(14) Uani 1 1 d . . .
H12A H 0.0253 0.7604 0.0017 0.057 Uiso 1 1 calc R . .
C13 C -0.0150(6) 0.81463(19) 0.0351(3) 0.073(2) Uani 1 1 d . . .
H13A H 0.0384 0.8136 0.0734 0.109 Uiso 1 1 calc R . .
H13B H -0.0808 0.8280 0.0477 0.109 Uiso 1 1 calc R . .
H13C H 0.0158 0.8289 -0.0012 0.109 Uiso 1 1 calc R . .
C14 C -0.1192(6) 0.77567(19) -0.0511(3) 0.0647(18) Uani 1 1 d . . .
H14A H -0.1355 0.7492 -0.0671 0.097 Uiso 1 1 calc R . .
H14B H -0.0834 0.7903 -0.0851 0.097 Uiso 1 1 calc R . .
H14C H -0.1870 0.7888 -0.0417 0.097 Uiso 1 1 calc R . .
C15 C -0.0652(4) 0.65214(13) 0.1619(2) 0.0315(10) Uani 1 1 d . . .
H15A H 0.0037 0.6459 0.1407 0.038 Uiso 1 1 calc R . .
C16 C -0.0408(4) 0.65211(15) 0.2370(2) 0.0375(11) Uani 1 1 d . . .
H16A H 0.0115 0.6729 0.2494 0.056 Uiso 1 1 calc R . .
H16B H -0.0099 0.6268 0.2510 0.056 Uiso 1 1 calc R . .
H16C H -0.1082 0.6566 0.2588 0.056 Uiso 1 1 calc R . .
C17 C -0.1492(4) 0.62053(15) 0.1415(3) 0.0467(13) Uani 1 1 d . . .
H17A H -0.1632 0.6206 0.0931 0.070 Uiso 1 1 calc R . .
H17B H -0.2171 0.6259 0.1623 0.070 Uiso 1 1 calc R . .
H17C H -0.1210 0.5950 0.1560 0.070 Uiso 1 1 calc R . .
C18 C 0.3600(3) 0.71759(12) 0.00578(19) 0.0226(9) Uani 1 1 d . B .
C20 C 0.5544(3) 0.71271(14) 0.0125(2) 0.0317(10) Uani 1 1 d . B .
H20A H 0.6190 0.6976 0.0190 0.038 Uiso 1 1 calc R . .
C21 C 0.5623(4) 0.75225(14) 0.0017(2) 0.0340(11) Uani 1 1 d . . .
H21A H 0.6317 0.7641 0.0002 0.041 Uiso 1 1 calc R . .
C22 C 0.4699(4) 0.77450(14) -0.0068(2) 0.0364(11) Uani 1 1 d . B .
H22A H 0.4762 0.8017 -0.0149 0.044 Uiso 1 1 calc R . .
C23 C 0.3666(3) 0.75799(13) -0.0039(2) 0.0315(10) Uani 1 1 d DU . .
C24 C 0.2661(10) 0.7845(4) -0.0067(7) 0.037(2) Uani 0.58(3) 1 d PDU B 1
H24 H 0.2099 0.7717 0.0194 0.044 Uiso 0.58(3) 1 calc PR B 1
C25 C 0.2874(14) 0.8250(4) 0.0212(9) 0.046(3) Uani 0.58(3) 1 d PDU B 1
H25A H 0.3257 0.8230 0.0652 0.069 Uiso 0.58(3) 1 calc PR B 1
H25B H 0.2181 0.8386 0.0247 0.069 Uiso 0.58(3) 1 calc PR B 1
H25C H 0.3322 0.8396 -0.0084 0.069 Uiso 0.58(3) 1 calc PR B 1
C26 C 0.2212(12) 0.7869(4) -0.0792(7) 0.050(3) Uani 0.58(3) 1 d PDU B 1
H26A H 0.2314 0.7617 -0.1010 0.075 Uiso 0.58(3) 1 calc PR B 1
H26B H 0.2599 0.8072 -0.1020 0.075 Uiso 0.58(3) 1 calc PR B 1
H26C H 0.1435 0.7931 -0.0810 0.075 Uiso 0.58(3) 1 calc PR B 1
C24A C 0.2653(14) 0.7823(5) -0.0246(10) 0.039(3) Uani 0.42(3) 1 d PDU B 2
H24A H 0.2001 0.7657 -0.0186 0.047 Uiso 0.42(3) 1 calc PR B 2
C25A C 0.260(2) 0.8170(7) 0.0217(12) 0.052(4) Uani 0.42(3) 1 d PDU B 2
H25D H 0.1914 0.8310 0.0120 0.079 Uiso 0.42(3) 1 calc PR B 2
H25E H 0.3212 0.8346 0.0152 0.079 Uiso 0.42(3) 1 calc PR B 2
H25F H 0.2644 0.8079 0.0678 0.079 Uiso 0.42(3) 1 calc PR B 2
C26A C 0.2601(19) 0.7955(5) -0.0969(9) 0.051(4) Uani 0.42(3) 1 d PDU B 2
H26D H 0.1957 0.8119 -0.1062 0.076 Uiso 0.42(3) 1 calc PR B 2
H26E H 0.2555 0.7726 -0.1259 0.076 Uiso 0.42(3) 1 calc PR B 2
H26F H 0.3257 0.8104 -0.1049 0.076 Uiso 0.42(3) 1 calc PR B 2
C19 C 0.4539(3) 0.69435(13) 0.0142(2) 0.0266(9) Uani 1 1 d . . .
C27 C 0.4517(4) 0.65007(14) 0.0242(2) 0.0351(11) Uani 1 1 d . B .
H27A H 0.3742 0.6417 0.0259 0.042 Uiso 1 1 calc R . .
C28 C 0.5129(5) 0.63789(17) 0.0880(3) 0.0544(15) Uani 1 1 d . . .
H28A H 0.5040 0.6098 0.0945 0.082 Uiso 1 1 calc R B .
H28B H 0.4843 0.6520 0.1252 0.082 Uiso 1 1 calc R . .
H28C H 0.5903 0.6440 0.0859 0.082 Uiso 1 1 calc R . .
C29 C 0.5004(6) 0.62844(17) -0.0335(3) 0.0635(17) Uani 1 1 d . . .
H29A H 0.4666 0.6381 -0.0758 0.095 Uiso 1 1 calc R B .
H29B H 0.4866 0.6004 -0.0297 0.095 Uiso 1 1 calc R . .
H29C H 0.5790 0.6331 -0.0318 0.095 Uiso 1 1 calc R . .
C30 C 0.0971(3) 0.77746(12) 0.2841(2) 0.0302(10) Uani 1 1 d D . .
C31 C -0.0194(4) 0.77190(18) 0.3034(3) 0.0535(15) Uani 1 1 d D . .
H31A H -0.0617 0.7581 0.2678 0.080 Uiso 1 1 calc R . .
H31B H -0.0525 0.7975 0.3104 0.080 Uiso 1 1 calc R . .
H31C H -0.0189 0.7566 0.3444 0.080 Uiso 1 1 calc R . .
C32 C 0.1621(4) 0.79747(15) 0.3409(2) 0.0422(12) Uani 1 1 d D . .
H32A H 0.1583 0.7820 0.3814 0.063 Uiso 1 1 calc R . .
H32B H 0.1318 0.8235 0.3477 0.063 Uiso 1 1 calc R . .
H32C H 0.2381 0.7999 0.3301 0.063 Uiso 1 1 calc R . .
C33 C 0.0987(4) 0.80105(14) 0.2207(2) 0.0411(12) Uani 1 1 d D . .
H33A H 0.0566 0.7874 0.1848 0.062 Uiso 1 1 calc R . .
H33B H 0.1740 0.8042 0.2089 0.062 Uiso 1 1 calc R . .
H33C H 0.0667 0.8268 0.2274 0.062 Uiso 1 1 calc R . .
O4 O 0.3430(2) 0.75102(8) 0.26180(14) 0.0274(6) Uani 1 1 d DU C .
C34 C 0.4517(3) 0.75370(12) 0.2394(2) 0.0325(9) Uani 1 1 d DU . .
C35 C 0.5082(15) 0.7812(5) 0.2908(9) 0.039(3) Uani 0.51(3) 1 d PDU C 1
H35A H 0.5069 0.7697 0.3351 0.058 Uiso 0.51(3) 1 calc PR C 1
H35B H 0.4700 0.8063 0.2898 0.058 Uiso 0.51(3) 1 calc PR C 1
H35C H 0.5837 0.7853 0.2802 0.058 Uiso 0.51(3) 1 calc PR C 1
C36 C 0.4525(18) 0.7711(6) 0.1715(6) 0.037(3) Uani 0.51(3) 1 d PDU C 1
H36A H 0.4167 0.7967 0.1711 0.055 Uiso 0.51(3) 1 calc PR C 1
H36B H 0.4135 0.7539 0.1393 0.055 Uiso 0.51(3) 1 calc PR C 1
H36C H 0.5278 0.7743 0.1598 0.055 Uiso 0.51(3) 1 calc PR C 1
C37 C 0.5060(14) 0.7138(3) 0.2467(13) 0.052(4) Uani 0.51(3) 1 d PDU C 1
H37A H 0.5013 0.7043 0.2921 0.078 Uiso 0.51(3) 1 calc PR C 1
H37B H 0.5825 0.7161 0.2370 0.078 Uiso 0.51(3) 1 calc PR C 1
H37C H 0.4689 0.6955 0.2155 0.078 Uiso 0.51(3) 1 calc PR C 1
C35A C 0.5262(16) 0.7712(7) 0.2926(9) 0.046(4) Uani 0.49(3) 1 d PDU C 2
H35D H 0.4968 0.7963 0.3061 0.069 Uiso 0.49(3) 1 calc PR C 2
H35E H 0.5980 0.7752 0.2758 0.069 Uiso 0.49(3) 1 calc PR C 2
H35F H 0.5328 0.7535 0.3309 0.069 Uiso 0.49(3) 1 calc PR C 2
C36A C 0.4405(19) 0.7812(5) 0.1789(7) 0.031(3) Uani 0.49(3) 1 d PDU C 2
H36D H 0.3917 0.7694 0.1440 0.046 Uiso 0.49(3) 1 calc PR C 2
H36E H 0.5122 0.7854 0.1621 0.046 Uiso 0.49(3) 1 calc PR C 2
H36F H 0.4103 0.8062 0.1921 0.046 Uiso 0.49(3) 1 calc PR C 2
C37A C 0.4884(14) 0.7140(3) 0.2143(13) 0.051(4) Uani 0.49(3) 1 d PDU C 2
H37D H 0.4348 0.7045 0.1799 0.077 Uiso 0.49(3) 1 calc PR C 2
H37E H 0.4946 0.6954 0.2512 0.077 Uiso 0.49(3) 1 calc PR C 2
H37F H 0.5592 0.7168 0.1956 0.077 Uiso 0.49(3) 1 calc PR C 2
C38 C -0.0575(4) 0.47074(14) 0.1632(2) 0.0360(11) Uani 1 1 d . A 2
H38A H -0.0493 0.4814 0.1188 0.054 Uiso 1 1 calc R A 2
H38B H -0.1332 0.4736 0.1743 0.054 Uiso 1 1 calc R A 2
H38C H -0.0378 0.4430 0.1639 0.054 Uiso 1 1 calc R A 2
C39 C 0.0162(3) 0.49253(12) 0.2134(2) 0.0241(9) Uani 1 1 d . A 2
C40 C -0.0239(3) 0.50003(13) 0.2754(2) 0.0287(10) Uani 1 1 d . A 2
H40A H -0.1002 0.4970 0.2775 0.034 Uiso 1 1 calc R A 2
C41 C 0.0342(3) 0.51145(12) 0.3349(2) 0.0254(9) Uani 1 1 d . A 2
C42 C -0.0228(4) 0.50472(15) 0.3979(2) 0.0403(12) Uani 1 1 d . A 2
H42A H -0.0032 0.5256 0.4298 0.060 Uiso 1 1 calc R A 2
H42B H -0.0003 0.4795 0.4172 0.060 Uiso 1 1 calc RD A 2
H42C H -0.1017 0.5047 0.3876 0.060 Uiso 1 1 calc R A 2
C43 C 0.1628(3) 0.48194(12) 0.1437(2) 0.0217(9) Uani 1 1 d . A 2
C44 C 0.1785(3) 0.50209(12) 0.0840(2) 0.0224(9) Uani 1 1 d . A 2
C45 C 0.2176(3) 0.48062(13) 0.0321(2) 0.0281(10) Uani 1 1 d . A 2
H45A H 0.2267 0.4933 -0.0089 0.034 Uiso 1 1 calc R A 2
C46 C 0.2433(3) 0.44143(13) 0.0382(2) 0.0297(10) Uani 1 1 d . A 2
H46A H 0.2679 0.4274 0.0016 0.036 Uiso 1 1 calc R A 2
C47 C 0.2330(4) 0.42292(13) 0.0981(2) 0.0300(10) Uani 1 1 d . A 2
H47A H 0.2539 0.3963 0.1029 0.036 Uiso 1 1 calc R A 2
C48 C 0.1926(3) 0.44247(12) 0.1514(2) 0.0275(10) Uani 1 1 d . A 2
C49 C 0.1884(4) 0.42082(13) 0.2174(2) 0.0372(11) Uani 1 1 d . A 2
H49A H 0.1509 0.4379 0.2488 0.045 Uiso 1 1 calc R A 2
C50 C 0.3044(5) 0.41320(15) 0.2466(3) 0.0475(14) Uani 1 1 d . A 2
H50A H 0.3426 0.4381 0.2535 0.071 Uiso 1 1 calc R A 2
H50B H 0.3429 0.3970 0.2158 0.071 Uiso 1 1 calc R A 2
H50C H 0.3019 0.3996 0.2891 0.071 Uiso 1 1 calc R A 2
C51 C 0.1266(5) 0.38219(14) 0.2103(3) 0.0480(14) Uani 1 1 d . A 2
H51A H 0.0495 0.3874 0.1985 0.072 Uiso 1 1 calc R A 2
H51B H 0.1342 0.3680 0.2524 0.072 Uiso 1 1 calc RD A 2
H51C H 0.1566 0.3665 0.1754 0.072 Uiso 1 1 calc R A 2
C52 C 0.1546(4) 0.54553(12) 0.0758(2) 0.0273(9) Uani 1 1 d . A 2
H52A H 0.1666 0.5579 0.1205 0.033 Uiso 1 1 calc R A 2
C53 C 0.2302(5) 0.56562(14) 0.0299(3) 0.0438(13) Uani 1 1 d . A 2
H53A H 0.3058 0.5622 0.0474 0.066 Uiso 1 1 calc R A 2
H53B H 0.2128 0.5935 0.0272 0.066 Uiso 1 1 calc R A 2
H53C H 0.2205 0.5540 -0.0145 0.066 Uiso 1 1 calc R A 2
C54 C 0.0368(4) 0.55321(15) 0.0508(3) 0.0535(15) Uani 1 1 d . A 2
H54A H -0.0119 0.5434 0.0833 0.080 Uiso 1 1 calc R A 2
H54B H 0.0210 0.5398 0.0084 0.080 Uiso 1 1 calc R A 2
H54C H 0.0256 0.5813 0.0448 0.080 Uiso 1 1 calc R A 2
C55 C 0.1913(3) 0.53524(13) 0.4008(2) 0.0280(10) Uani 1 1 d . A 2
C56 C 0.1735(4) 0.57165(13) 0.4296(2) 0.0325(10) Uani 1 1 d . A 2
C57 C 0.2298(4) 0.57955(16) 0.4911(2) 0.0473(14) Uani 1 1 d . A 2
H57A H 0.2177 0.6037 0.5125 0.057 Uiso 1 1 calc RD A 2
C58 C 0.3022(5) 0.55318(19) 0.5212(3) 0.0608(18) Uani 1 1 d . A 2
H58A H 0.3391 0.5590 0.5630 0.073 Uiso 1 1 calc R A 2
C59 C 0.3203(5) 0.51835(18) 0.4901(2) 0.0530(15) Uani 1 1 d . A 2
H59A H 0.3712 0.5005 0.5106 0.064 Uiso 1 1 calc R A 2
C60 C 0.2670(4) 0.50829(14) 0.4298(2) 0.0353(11) Uani 1 1 d . A 2
C61 C 0.2903(4) 0.46965(14) 0.3971(2) 0.0408(12) Uani 1 1 d . A 2
H61A H 0.2623 0.4715 0.3496 0.049 Uiso 1 1 calc R A 2
C62 C 0.4124(5) 0.46112(18) 0.3983(3) 0.0592(17) Uani 1 1 d . A 2
H62A H 0.4496 0.4833 0.3793 0.089 Uiso 1 1 calc R A 2
H62B H 0.4243 0.4376 0.3721 0.089 Uiso 1 1 calc R A 2
H62C H 0.4413 0.4570 0.4442 0.089 Uiso 1 1 calc R A 2
C63 C 0.2290(6) 0.43711(18) 0.4283(4) 0.075(2) Uani 1 1 d . A 2
H63A H 0.1509 0.4427 0.4237 0.113 Uiso 1 1 calc R A 2
H63B H 0.2531 0.4350 0.4754 0.113 Uiso 1 1 calc R A 2
H63C H 0.2433 0.4124 0.4059 0.113 Uiso 1 1 calc R A 2
C64 C 0.0989(4) 0.60285(14) 0.3979(2) 0.0403(12) Uani 1 1 d . A 2
H64A H 0.0777 0.5945 0.3513 0.048 Uiso 1 1 calc R A 2
C65 C 0.1585(5) 0.64162(16) 0.3945(3) 0.0538(15) Uani 1 1 d . A 2
H65A H 0.2310 0.6372 0.3789 0.081 Uiso 1 1 calc R A 2
H65B H 0.1656 0.6535 0.4388 0.081 Uiso 1 1 calc R A 2
H65C H 0.1173 0.6592 0.3638 0.081 Uiso 1 1 calc R A 2
C66 C -0.0052(5) 0.60795(18) 0.4334(4) 0.0677(18) Uani 1 1 d . A 2
H66A H -0.0514 0.6277 0.4103 0.102 Uiso 1 1 calc R A 2
H66B H 0.0131 0.6164 0.4792 0.102 Uiso 1 1 calc R A 2
H66C H -0.0443 0.5831 0.4337 0.102 Uiso 1 1 calc R A 2
C75 C 0.8847(19) 0.3602(7) 0.3670(10) 0.106(4) Uani 0.197(3) 1 d PDU D 1
H75A H 0.8676 0.3643 0.4131 0.159 Uiso 0.197(3) 1 calc PR D 1
H75B H 0.9482 0.3760 0.3576 0.159 Uiso 0.197(3) 1 calc PR D 1
H75C H 0.9009 0.3326 0.3601 0.159 Uiso 0.197(3) 1 calc PR D 1
C76 C 0.7871(17) 0.3724(5) 0.3204(10) 0.118(3) Uani 0.197(3) 1 d PDU D 1
C77 C 0.801(2) 0.3787(8) 0.2542(10) 0.119(3) Uani 0.197(3) 1 d PDU D 1
H77 H 0.8708 0.3756 0.2377 0.143 Uiso 0.197(3) 1 calc PR D 1
C78 C 0.713(3) 0.3897(9) 0.2120(12) 0.120(4) Uani 0.197(3) 1 d PDU D 1
H78 H 0.7225 0.3941 0.1663 0.144 Uiso 0.197(3) 1 calc PR D 1
C79 C 0.612(2) 0.3941(8) 0.2363(16) 0.118(4) Uani 0.197(3) 1 d PDU D 1
H79 H 0.5518 0.4013 0.2071 0.142 Uiso 0.197(3) 1 calc PR D 1
C80 C 0.5986(17) 0.3881(9) 0.3024(17) 0.117(3) Uani 0.197(3) 1 d PDU D 1
H80 H 0.5291 0.3916 0.3191 0.140 Uiso 0.197(3) 1 calc PR D 1
C81 C 0.6860(17) 0.3768(8) 0.3446(13) 0.117(3) Uani 0.197(3) 1 d PDU D 1
H81 H 0.6766 0.3721 0.3902 0.141 Uiso 0.197(3) 1 calc PR D 1
C75A C 0.9790(12) 0.3836(6) 0.3664(8) 0.106(5) Uani 0.347(8) 1 d PDU E 2
H75D H 0.9810 0.3649 0.4032 0.159 Uiso 0.347(8) 1 calc PR E 2
H75E H 0.9931 0.4099 0.3840 0.159 Uiso 0.347(8) 1 calc PR E 2
H75F H 1.0347 0.3767 0.3362 0.159 Uiso 0.347(8) 1 calc PR E 2
C76A C 0.8672(11) 0.3825(4) 0.3289(7) 0.119(3) Uani 0.347(8) 1 d PDU E 2
C77A C 0.8423(13) 0.4081(5) 0.2776(9) 0.121(3) Uani 0.347(8) 1 d PDU E 2
H77A H 0.8952 0.4264 0.2656 0.145 Uiso 0.347(8) 1 calc PR E 2
C78A C 0.7422(15) 0.4074(5) 0.2439(10) 0.119(3) Uani 0.347(8) 1 d PDU E 2
H78A H 0.7259 0.4252 0.2086 0.143 Uiso 0.347(8) 1 calc PR E 2
C79A C 0.6645(12) 0.3807(5) 0.2608(9) 0.115(3) Uani 0.347(8) 1 d PDU E 2
H79A H 0.5950 0.3802 0.2373 0.138 Uiso 0.347(8) 1 calc PR E 2
C80A C 0.6891(13) 0.3550(5) 0.3122(11) 0.118(3) Uani 0.347(8) 1 d PDU E 2
H80A H 0.6361 0.3368 0.3245 0.142 Uiso 0.347(8) 1 calc PR E 2
C81A C 0.7906(13) 0.3557(5) 0.3459(10) 0.116(3) Uani 0.347(8) 1 d PDU E 2
H81A H 0.8076 0.3377 0.3809 0.140 Uiso 0.347(8) 1 calc PR E 2
C75B C 0.614(2) 0.3957(9) 0.2875(19) 0.106(4) Uani 0.211(7) 1 d PDU F 3
H75G H 0.6061 0.4240 0.2820 0.159 Uiso 0.211(7) 1 calc PR F 3
H75H H 0.5619 0.3862 0.3181 0.159 Uiso 0.211(7) 1 calc PR F 3
H75I H 0.6007 0.3829 0.2444 0.159 Uiso 0.211(7) 1 calc PR F 3
C76B C 0.7297(17) 0.3864(6) 0.3158(12) 0.117(3) Uani 0.211(7) 1 d PDU F 3
C77B C 0.803(2) 0.4161(5) 0.3301(16) 0.118(3) Uani 0.211(7) 1 d PDU F 3
H77B H 0.7819 0.4425 0.3225 0.141 Uiso 0.211(7) 1 calc PR F 3
C78B C 0.9070(19) 0.4074(6) 0.3555(17) 0.115(4) Uani 0.211(7) 1 d PDU F 3
H78B H 0.9577 0.4278 0.3652 0.137 Uiso 0.211(7) 1 calc PR F 3
C79B C 0.9377(18) 0.3693(7) 0.3668(16) 0.115(4) Uani 0.211(7) 1 d PDU F 3
H79B H 1.0093 0.3634 0.3844 0.138 Uiso 0.211(7) 1 calc PR F 3
C80B C 0.864(2) 0.3397(6) 0.3524(19) 0.118(3) Uani 0.211(7) 1 d PDU F 3
H80B H 0.8852 0.3133 0.3602 0.142 Uiso 0.211(7) 1 calc PR F 3
C81B C 0.761(2) 0.3482(5) 0.3268(17) 0.118(3) Uani 0.211(7) 1 d PDU F 3
H81B H 0.7105 0.3277 0.3166 0.142 Uiso 0.211(7) 1 calc PR F 3
C75C C 0.9485(14) 0.3982(7) 0.3410(13) 0.101(5) Uani 0.245(8) 1 d PDU G 4
H75J H 0.9543 0.4266 0.3461 0.152 Uiso 0.245(8) 1 calc PR G 4
H75K H 1.0027 0.3891 0.3113 0.152 Uiso 0.245(8) 1 calc PR G 4
H75L H 0.9616 0.3857 0.3845 0.152 Uiso 0.245(8) 1 calc PR G 4
C76C C 0.8346(13) 0.3876(5) 0.3116(9) 0.118(3) Uani 0.245(8) 1 d PDU G 4
C77C C 0.7553(16) 0.4161(5) 0.3045(14) 0.119(3) Uani 0.245(8) 1 d PDU G 4
H77C H 0.7715 0.4422 0.3175 0.142 Uiso 0.245(8) 1 calc PR G 4
C78C C 0.6526(16) 0.4063(7) 0.2782(15) 0.119(3) Uani 0.245(8) 1 d PDU G 4
H78C H 0.5974 0.4257 0.2738 0.143 Uiso 0.245(8) 1 calc PR G 4
C79C C 0.6299(16) 0.3688(7) 0.2586(13) 0.118(3) Uani 0.245(8) 1 d PDU G 4
H79C H 0.5594 0.3624 0.2396 0.142 Uiso 0.245(8) 1 calc PR G 4
C80C C 0.7089(19) 0.3403(6) 0.2661(15) 0.119(4) Uani 0.245(8) 1 d PDU G 4
H80C H 0.6925 0.3142 0.2532 0.143 Uiso 0.245(8) 1 calc PR G 4
C81C C 0.8115(17) 0.3499(5) 0.2924(14) 0.118(3) Uani 0.245(8) 1 d PDU G 4
H81C H 0.8663 0.3305 0.2973 0.142 Uiso 0.245(8) 1 calc PR G 4

loop_
_atom_site_aniso_label
_atom_site_aniso_U_11
_atom_site_aniso_U_22
_atom_site_aniso_U_33
_atom_site_aniso_U_23
_atom_site_aniso_U_13
_atom_site_aniso_U_12
Hf1 0.01938(9) 0.01672(8) 0.01875(9) 0.00163(6) -0.00116(6) -0.00021(7)
Ga1 0.0126(2) 0.0179(2) 0.0166(2) 0.00154(16) -0.00168(16) -0.00089(16)
Ga2 0.0167(2) 0.0165(2) 0.0160(2) 0.00007(16) 0.00044(16) -0.00078(16)
Si1 0.0187(5) 0.0195(5) 0.0201(6) -0.0017(4) 0.0001(4) -0.0019(4)
O1 0.0169(13) 0.0172(13) 0.0224(15) -0.0024(11) -0.0007(11) -0.0016(11)
O2 0.0385(17) 0.0215(14) 0.0194(15) -0.0009(12) 0.0026(13) 0.0001(13)
O3 0.0291(16) 0.0293(16) 0.0317(17) -0.0023(13) 0.0090(13) -0.0024(13)
O5 0.0273(15) 0.0182(14) 0.0206(15) 0.0003(11) -0.0013(12) -0.0007(12)
O6 0.0173(14) 0.0218(14) 0.0318(16) 0.0003(12) -0.0008(12) 0.0030(11)
O7 0.0227(15) 0.0298(16) 0.0387(18) 0.0107(13) 0.0062(13) 0.0005(13)
Si2 0.0141(18) 0.028(2) 0.026(3) 0.0065(17) -0.0022(16) 0.0032(14)
O8 0.026(3) 0.037(3) 0.032(3) 0.001(3) 0.004(2) 0.006(2)
C67 0.037(3) 0.035(3) 0.036(4) -0.003(3) 0.007(3) 0.010(3)
C68 0.034(5) 0.056(6) 0.036(4) -0.005(4) 0.007(4) 0.006(4)
C69 0.084(8) 0.042(4) 0.052(6) 0.007(5) 0.018(6) 0.015(5)
C70 0.031(4) 0.091(7) 0.042(7) -0.017(7) 0.007(4) 0.013(4)
O9 0.025(3) 0.042(3) 0.040(3) -0.001(3) -0.014(2) 0.001(2)
C71 0.028(3) 0.049(4) 0.038(4) -0.007(3) -0.009(3) 0.002(3)
C72 0.044(7) 0.053(5) 0.076(8) 0.000(5) -0.017(6) -0.013(5)
C73 0.033(5) 0.083(7) 0.036(5) 0.006(5) -0.014(4) 0.009(4)
C74 0.050(5) 0.098(7) 0.051(5) -0.015(5) 0.002(4) 0.016(5)
Si2A 0.0195(19) 0.027(2) 0.021(2) 0.0052(16) 0.0018(15) 0.0029(15)
O8A 0.026(3) 0.034(3) 0.028(3) -0.001(2) 0.004(2) 0.007(2)
C67A 0.035(4) 0.035(3) 0.037(4) -0.008(3) 0.002(3) 0.006(3)
C68A 0.064(7) 0.047(6) 0.047(5) 0.001(4) 0.005(4) 0.029(5)
C69A 0.048(6) 0.050(6) 0.073(8) -0.028(6) 0.006(5) 0.002(5)
C70A 0.043(5) 0.062(6) 0.043(6) -0.011(6) 0.013(4) 0.011(4)
O9A 0.024(3) 0.037(3) 0.029(3) -0.011(2) -0.001(2) -0.006(2)
C71A 0.032(4) 0.046(4) 0.039(4) -0.004(3) -0.004(3) -0.013(3)
C72A 0.052(6) 0.081(7) 0.050(5) 0.002(5) -0.023(4) -0.024(5)
C73A 0.063(6) 0.058(6) 0.059(7) -0.028(5) 0.017(5) -0.016(4)
C74A 0.030(6) 0.056(6) 0.052(6) -0.004(5) 0.003(5) -0.019(5)
O10 0.0172(14) 0.0179(13) 0.0228(15) 0.0007(11) 0.0003(11) 0.0017(11)
N3 0.0195(17) 0.0210(17) 0.0195(18) -0.0010(13) -0.0004(14) -0.0012(14)
N4 0.0244(19) 0.0244(18) 0.0208(18) -0.0006(14) 0.0035(14) 0.0006(15)
N1 0.0130(16) 0.0299(19) 0.0250(19) 0.0045(15) -0.0034(14) -0.0031(14)
N2 0.0152(16) 0.0249(17) 0.0201(18) 0.0055(14) -0.0016(13) -0.0022(14)
C1 0.021(2) 0.051(3) 0.038(3) 0.003(2) -0.009(2) -0.010(2)
C2 0.022(2) 0.030(2) 0.025(2) 0.0046(18) -0.0056(18) -0.0064(18)
C3 0.029(2) 0.036(2) 0.018(2) -0.0027(18) -0.0056(18) -0.0071(19)
C4 0.026(2) 0.027(2) 0.020(2) 0.0017(17) -0.0013(17) 0.0018(18)
C5 0.036(3) 0.055(3) 0.025(2) -0.004(2) 0.002(2) -0.005(2)
C6 0.0107(19) 0.036(2) 0.027(2) 0.0018(18) -0.0053(16) -0.0009(17)
C7 0.017(2) 0.032(2) 0.033(2) 0.0017(19) -0.0001(18) -0.0012(18)
C8 0.020(2) 0.049(3) 0.041(3) 0.009(2) 0.005(2) 0.002(2)
C9 0.018(2) 0.051(3) 0.061(4) 0.003(3) 0.009(2) 0.008(2)
C10 0.017(2) 0.043(3) 0.065(4) 0.016(3) 0.003(2) 0.009(2)
C11 0.014(2) 0.042(3) 0.045(3) 0.010(2) -0.0012(19) 0.0019(19)
C12 0.019(2) 0.046(3) 0.077(4) 0.030(3) 0.009(2) 0.010(2)
C13 0.072(4) 0.073(4) 0.070(4) 0.030(4) -0.011(4) -0.033(4)
C14 0.088(5) 0.063(4) 0.044(4) 0.017(3) 0.011(3) -0.008(4)
C15 0.023(2) 0.036(3) 0.036(3) 0.009(2) 0.0115(19) 0.0005(19)
C16 0.023(2) 0.047(3) 0.042(3) 0.012(2) -0.001(2) 0.003(2)
C17 0.051(3) 0.043(3) 0.047(3) 0.003(2) 0.009(3) -0.012(2)
C18 0.018(2) 0.034(2) 0.015(2) 0.0031(17) 0.0011(16) -0.0035(17)
C20 0.016(2) 0.048(3) 0.032(3) 0.002(2) 0.0038(18) 0.0005(19)
C21 0.020(2) 0.050(3) 0.033(3) -0.001(2) 0.0048(19) -0.009(2)
C22 0.029(3) 0.035(3) 0.045(3) 0.007(2) 0.004(2) -0.009(2)
C23 0.021(2) 0.038(2) 0.036(3) 0.0114(19) 0.0030(18) -0.0036(17)
C24 0.028(3) 0.032(4) 0.050(5) 0.016(4) 0.003(4) -0.003(3)
C25 0.026(7) 0.035(5) 0.078(6) 0.009(4) 0.003(5) -0.006(4)
C26 0.036(6) 0.057(6) 0.056(6) 0.020(5) -0.007(5) 0.003(5)
C24A 0.027(4) 0.034(4) 0.057(6) 0.017(4) 0.002(5) -0.003(4)
C25A 0.032(9) 0.049(8) 0.077(7) 0.003(6) 0.006(7) 0.008(7)
C26A 0.039(9) 0.050(8) 0.062(6) 0.023(5) -0.011(6) -0.003(7)
C19 0.021(2) 0.039(2) 0.020(2) 0.0011(18) 0.0038(17) 0.0013(19)
C27 0.019(2) 0.037(3) 0.050(3) 0.013(2) 0.005(2) 0.0041(19)
C28 0.066(4) 0.059(4) 0.038(3) 0.019(3) 0.007(3) 0.005(3)
C29 0.083(5) 0.046(3) 0.062(4) 0.003(3) 0.007(3) 0.025(3)
C30 0.028(2) 0.029(2) 0.034(3) -0.0106(19) 0.0059(19) 0.0047(19)
C31 0.035(3) 0.065(4) 0.063(4) -0.014(3) 0.014(3) 0.005(3)
C32 0.053(3) 0.041(3) 0.033(3) -0.012(2) 0.006(2) -0.006(2)
C33 0.048(3) 0.036(3) 0.040(3) -0.003(2) 0.008(2) 0.018(2)
O4 0.0233(14) 0.0320(16) 0.0271(16) -0.0034(12) 0.0026(12) -0.0027(12)
C34 0.0182(19) 0.034(2) 0.045(2) -0.0029(18) 0.0039(18) -0.0025(17)
C35 0.025(6) 0.042(6) 0.047(5) 0.000(5) -0.009(5) 0.002(5)
C36 0.025(6) 0.048(8) 0.037(4) -0.011(5) 0.009(4) -0.008(6)
C37 0.034(6) 0.041(4) 0.083(10) -0.002(5) 0.014(7) 0.006(4)
C35A 0.024(6) 0.062(9) 0.049(6) 0.008(6) -0.008(5) -0.005(7)
C36A 0.032(7) 0.029(6) 0.033(5) -0.012(4) 0.012(4) -0.007(5)
C37A 0.031(6) 0.038(4) 0.086(11) -0.001(5) 0.015(7) 0.007(4)
C38 0.024(2) 0.040(3) 0.043(3) -0.006(2) -0.005(2) -0.005(2)
C39 0.020(2) 0.023(2) 0.029(2) 0.0020(17) -0.0026(17) -0.0003(17)
C40 0.016(2) 0.037(2) 0.034(3) 0.002(2) 0.0065(18) -0.0008(18)
C41 0.028(2) 0.024(2) 0.025(2) 0.0025(17) 0.0104(18) 0.0040(18)
C42 0.039(3) 0.049(3) 0.035(3) 0.002(2) 0.017(2) -0.009(2)
C43 0.0160(19) 0.025(2) 0.023(2) -0.0071(17) -0.0045(16) -0.0037(16)
C44 0.017(2) 0.026(2) 0.024(2) -0.0043(17) -0.0041(16) -0.0022(16)
C45 0.028(2) 0.033(2) 0.023(2) -0.0073(18) -0.0011(18) -0.0019(19)
C46 0.025(2) 0.033(2) 0.031(3) -0.0141(19) -0.0011(19) -0.0005(19)
C47 0.030(2) 0.025(2) 0.034(3) -0.0071(19) -0.0044(19) 0.0037(18)
C48 0.028(2) 0.022(2) 0.031(2) -0.0043(18) -0.0061(19) 0.0029(18)
C49 0.055(3) 0.026(2) 0.031(3) -0.001(2) 0.003(2) 0.011(2)
C50 0.067(4) 0.038(3) 0.035(3) -0.003(2) -0.014(3) 0.015(3)
C51 0.068(4) 0.030(3) 0.047(3) 0.005(2) 0.011(3) -0.002(2)
C52 0.040(3) 0.022(2) 0.019(2) -0.0047(17) 0.0005(19) -0.0009(19)
C53 0.061(3) 0.027(2) 0.045(3) -0.004(2) 0.018(3) -0.008(2)
C54 0.044(3) 0.037(3) 0.078(4) 0.015(3) -0.006(3) 0.011(2)
C55 0.027(2) 0.036(2) 0.021(2) 0.0015(18) 0.0022(18) -0.0004(19)
C56 0.039(3) 0.034(2) 0.024(2) -0.0030(19) 0.003(2) 0.005(2)
C57 0.055(3) 0.057(3) 0.028(3) -0.019(2) -0.005(2) 0.015(3)
C58 0.068(4) 0.085(4) 0.027(3) -0.019(3) -0.016(3) 0.029(3)
C59 0.058(4) 0.071(4) 0.027(3) -0.008(3) -0.013(2) 0.026(3)
C60 0.039(3) 0.043(3) 0.024(2) -0.002(2) 0.001(2) 0.009(2)
C61 0.048(3) 0.042(3) 0.031(3) 0.002(2) -0.010(2) 0.015(2)
C62 0.056(4) 0.062(4) 0.057(4) -0.019(3) -0.011(3) 0.025(3)
C63 0.099(6) 0.046(4) 0.083(5) 0.006(3) 0.023(4) -0.002(4)
C64 0.052(3) 0.043(3) 0.025(3) -0.013(2) -0.004(2) 0.016(2)
C65 0.079(4) 0.051(3) 0.032(3) 0.002(2) 0.011(3) -0.007(3)
C66 0.045(4) 0.054(4) 0.104(6) -0.003(4) 0.007(3) 0.013(3)
C75 0.100(7) 0.060(7) 0.157(9) 0.049(7) -0.001(6) -0.037(6)
C76 0.104(7) 0.085(6) 0.164(8) 0.042(6) -0.007(6) -0.029(5)
C77 0.106(7) 0.087(6) 0.162(8) 0.041(6) -0.007(6) -0.026(5)
C78 0.108(7) 0.087(7) 0.163(8) 0.039(7) -0.007(6) -0.025(6)
C79 0.105(7) 0.085(7) 0.163(8) 0.039(7) -0.008(6) -0.031(6)
C80 0.104(7) 0.082(6) 0.162(8) 0.040(6) -0.009(6) -0.030(6)
C81 0.105(7) 0.082(6) 0.163(8) 0.042(6) -0.007(6) -0.025(6)
C75A 0.099(8) 0.074(9) 0.144(11) 0.020(8) 0.006(8) -0.027(7)
C76A 0.104(7) 0.085(6) 0.165(8) 0.040(6) -0.004(6) -0.025(5)
C77A 0.106(7) 0.091(6) 0.165(8) 0.042(6) -0.003(6) -0.028(5)
C78A 0.105(7) 0.086(6) 0.164(8) 0.040(6) -0.005(6) -0.031(5)
C79A 0.104(7) 0.079(6) 0.159(8) 0.044(6) -0.007(6) -0.029(5)
C80A 0.104(7) 0.085(6) 0.163(8) 0.044(6) -0.013(6) -0.028(5)
C81A 0.101(7) 0.082(6) 0.163(8) 0.041(6) -0.009(6) -0.025(5)
C75B 0.100(7) 0.060(7) 0.157(9) 0.049(7) -0.001(6) -0.037(6)
C76B 0.104(7) 0.083(6) 0.163(8) 0.042(6) -0.007(6) -0.028(5)
C77B 0.102(7) 0.085(6) 0.164(9) 0.042(6) -0.006(6) -0.029(5)
C78B 0.101(7) 0.081(6) 0.160(9) 0.044(7) -0.002(7) -0.030(6)
C79B 0.102(8) 0.082(7) 0.161(9) 0.039(7) 0.004(7) -0.025(6)
C80B 0.105(7) 0.084(6) 0.165(9) 0.040(6) -0.005(7) -0.026(5)
C81B 0.106(7) 0.083(6) 0.163(8) 0.043(6) -0.007(6) -0.025(5)
C75C 0.094(8) 0.059(9) 0.151(11) 0.042(8) 0.015(8) -0.022(7)
C76C 0.106(7) 0.084(6) 0.163(8) 0.043(6) -0.007(6) -0.027(5)
C77C 0.104(7) 0.086(6) 0.164(9) 0.043(6) -0.007(6) -0.028(5)
C78C 0.107(7) 0.086(6) 0.162(8) 0.041(6) -0.009(6) -0.026(6)
C79C 0.104(7) 0.086(6) 0.161(9) 0.041(6) -0.008(6) -0.026(5)
C80C 0.105(7) 0.086(6) 0.163(9) 0.041(7) -0.009(7) -0.026(5)
C81C 0.104(7) 0.085(6) 0.163(8) 0.040(6) -0.008(6) -0.025(5)

loop_
_atom_type_symbol
_atom_type_description
_atom_type_scat_dispersion_real
_atom_type_scat_dispersion_imag
_atom_type_scat_source
C C 0.0033 0.0016 'International Tables Vol C Tables 4.2.6.8 and 6.1.1.4'
H H 0.0000 0.0000 'International Tables Vol C Tables 4.2.6.8 and 6.1.1.4'
N N 0.0061 0.0033 'International Tables Vol C Tables 4.2.6.8 and 6.1.1.4'
O O 0.0106 0.0060 'International Tables Vol C Tables 4.2.6.8 and 6.1.1.4'
Si Si 0.0817 0.0704 'International Tables Vol C Tables 4.2.6.8 and 6.1.1.4'
Hf Hf -0.5830 6.1852 'International Tables Vol C Tables 4.2.6.8 and 6.1.1.4'
Ga Ga 0.2307 1.6083 'International Tables Vol C Tables 4.2.6.8 and 6.1.1.4'

loop_
_geom_angle_atom_site_label_1
_geom_angle_atom_site_label_2
_geom_angle_atom_site_label_3
_geom_angle
O5 Hf1 O10 110.81(11)
O5 Hf1 O7 114.59(12)
O10 Hf1 O7 100.52(11)
O5 Hf1 O2 100.58(11)
O10 Hf1 O2 116.79(11)
O7 Hf1 O2 114.20(13)
O1 Ga1 O5 110.53(12)
O1 Ga1 N2 116.66(13)
O5 Ga1 N2 106.22(13)
O1 Ga1 N1 114.50(13)
O5 Ga1 N1 110.16(13)
N2 Ga1 N1 97.89(14)
O6 Ga2 O10 112.04(12)
O6 Ga2 N3 110.93(13)
O10 Ga2 N3 113.20(13)
O6 Ga2 N4 115.41(13)
O10 Ga2 N4 106.08(13)
N3 Ga2 N4 98.47(14)
O2 Si1 O1 111.12(14)
O2 Si1 O4 112.53(16)
O1 Si1 O4 110.63(15)
O2 Si1 O3 104.59(16)
O1 Si1 O3 112.04(15)
O4 Si1 O3 105.67(15)
Si1 O1 Ga1 131.62(16)
Si1 O2 Hf1 136.64(17)
C30 O3 Si1 129.8(3)
Ga1 O5 Hf1 127.51(14)
Si2A O6 Ga2 130.6(3)
Si2 O6 Ga2 131.2(3)
Si2A O7 Hf1 136.2(3)
Si2 O7 Hf1 136.3(3)
O6 Si2 O9 109.6(5)
O6 Si2 O8 111.0(5)
O9 Si2 O8 107.8(5)
O6 Si2 O7 110.3(4)
O9 Si2 O7 112.7(5)
O8 Si2 O7 105.4(5)
C67 O8 Si2 132.5(6)
O8 C67 C70 109.6(8)
O8 C67 C68 105.1(7)
C70 C67 C68 110.7(8)
O8 C67 C69 108.1(8)
C70 C67 C69 113.6(10)
C68 C67 C69 109.4(8)
C71 O9 Si2 135.4(6)
O9 C71 C73 106.9(8)
O9 C71 C74 109.1(8)
C73 C71 C74 110.6(8)
O9 C71 C72 109.1(11)
C73 C71 C72 108.3(11)
C74 C71 C72 112.7(11)
O6 Si2A O8A 115.7(5)
O6 Si2A O7 113.1(5)
O8A Si2A O7 102.7(5)
O6 Si2A O9A 106.2(5)
O8A Si2A O9A 110.8(6)
O7 Si2A O9A 108.3(5)
C67A O8A Si2A 132.3(6)
O8A C67A C70A 107.3(8)
O8A C67A C69A 108.8(8)
C70A C67A C69A 110.4(9)
O8A C67A C68A 108.4(7)
C70A C67A C68A 110.2(9)
C69A C67A C68A 111.5(9)
C71A O9A Si2A 132.6(6)
O9A C71A C72A 107.1(8)
O9A C71A C73A 107.6(7)
C72A C71A C73A 109.4(9)
O9A C71A C74A 109.0(10)
C72A C71A C74A 111.4(11)
C73A C71A C74A 112.1(11)
Ga2 O10 Hf1 126.71(14)
C39 N3 C43 119.0(3)
C39 N3 Ga2 117.5(3)
C43 N3 Ga2 123.3(2)
C41 N4 C55 120.5(3)
C41 N4 Ga2 118.9(3)
C55 N4 Ga2 120.4(3)
C2 N1 C6 119.2(3)
C2 N1 Ga1 115.6(3)
C6 N1 Ga1 125.1(3)
C4 N2 C18 120.3(3)
C4 N2 Ga1 116.4(3)
C18 N2 Ga1 123.0(2)
N1 C2 C3 123.5(4)
N1 C2 C1 120.2(4)
C3 C2 C1 116.3(4)
C2 C3 C4 128.8(4)
N2 C4 C3 122.9(4)
N2 C4 C5 120.4(4)
C3 C4 C5 116.7(4)
C7 C6 C11 121.2(4)
C7 C6 N1 120.5(4)
C11 C6 N1 118.3(4)
C8 C7 C6 118.4(4)
C8 C7 C15 118.4(4)
C6 C7 C15 123.2(4)
C9 C8 C7 120.6(4)
C10 C9 C8 120.0(4)
C9 C10 C11 122.0(5)
C10 C11 C6 117.7(4)
C10 C11 C12 119.1(4)
C6 C11 C12 123.1(4)
C13 C12 C11 111.8(5)
C13 C12 C14 108.9(4)
C11 C12 C14 112.0(4)
C16 C15 C7 110.7(4)
C16 C15 C17 110.3(4)
C7 C15 C17 111.3(4)
C23 C18 C19 121.5(4)
C23 C18 N2 118.3(4)
C19 C18 N2 120.2(4)
C21 C20 C19 121.4(4)
C22 C21 C20 120.0(4)
C21 C22 C23 121.4(4)
C22 C23 C18 117.9(4)
C22 C23 C24 119.7(7)
C18 C23 C24 122.3(7)
C22 C23 C24A 119.6(9)
C18 C23 C24A 121.4(9)
C25 C24 C23 114.3(10)
C25 C24 C26 110.3(10)
C23 C24 C26 107.6(8)
C25A C24A C26A 110.9(15)
C25A C24A C23 109.2(13)
C26A C24A C23 113.5(11)
C20 C19 C18 117.9(4)
C20 C19 C27 118.4(4)
C18 C19 C27 123.7(4)
C28 C27 C19 112.0(4)
C28 C27 C29 108.4(4)
C19 C27 C29 111.4(4)
O3 C30 C32 110.1(4)
O3 C30 C33 111.1(3)
C32 C30 C33 111.1(4)
O3 C30 C31 105.2(4)
C32 C30 C31 108.6(4)
C33 C30 C31 110.6(4)
C34 O4 Si1 130.3(3)
O4 C34 C35A 109.7(10)
O4 C34 C36 112.2(9)
C35A C34 C36 117.2(14)
O4 C34 C37 108.8(7)
C35A C34 C37 92.8(10)
C36 C34 C37 114.5(8)
O4 C34 C37A 110.4(7)
C35A C34 C37A 114.6(9)
C36 C34 C37A 91.6(9)
C36 C34 C35 110.0(10)
C37 C34 C35 108.2(8)
C37A C34 C35 129.9(9)
O4 C34 C36A 104.7(9)
C35A C34 C36A 110.0(10)
C37 C34 C36A 129.6(9)
C37A C34 C36A 106.9(9)
C35 C34 C36A 99.9(13)
N3 C39 C40 123.6(4)
N3 C39 C38 119.1(4)
C40 C39 C38 117.2(4)
C39 C40 C41 128.5(4)
N4 C41 C40 123.3(4)
N4 C41 C42 120.7(4)
C40 C41 C42 116.0(4)
C48 C43 C44 120.8(4)
C48 C43 N3 118.7(4)
C44 C43 N3 120.5(3)
C45 C44 C43 117.4(4)
C45 C44 C52 120.4(4)
C43 C44 C52 122.2(4)
C46 C45 C44 122.2(4)
C47 C46 C45 119.4(4)
C46 C47 C48 121.2(4)
C47 C48 C43 118.8(4)
C47 C48 C49 118.6(4)
C43 C48 C49 122.5(4)
C51 C49 C48 112.7(4)
C51 C49 C50 109.5(4)
C48 C49 C50 109.3(4)
C54 C52 C44 112.1(4)
C54 C52 C53 109.3(4)
C44 C52 C53 112.7(4)
C56 C55 C60 122.0(4)
C56 C55 N4 119.2(4)
C60 C55 N4 118.7(4)
C55 C56 C57 117.2(4)
C55 C56 C64 124.0(4)
C57 C56 C64 118.9(4)
C58 C57 C56 121.8(5)
C59 C58 C57 119.1(5)
C58 C59 C60 122.4(5)
C59 C60 C55 117.4(4)
C59 C60 C61 120.5(4)
C55 C60 C61 122.2(4)
C63 C61 C60 110.4(5)
C63 C61 C62 111.9(5)
C60 C61 C62 112.1(4)
C65 C64 C56 110.7(4)
C65 C64 C66 110.2(4)
C56 C64 C66 112.7(5)
C77 C76 C81 120.4(5)
C77 C76 C75 119.6(5)
C81 C76 C75 120.1(5)
C76 C77 C78 119.8(5)
C79 C78 C77 119.8(5)
C80 C79 C78 120.4(5)
C79 C80 C81 119.8(5)
C76 C81 C80 119.8(5)
C77A C76A C81A 119.5(5)
C77A C76A C75A 120.2(6)
C81A C76A C75A 120.2(5)
C78A C77A C76A 120.6(5)
C77A C78A C79A 120.2(5)
C80A C79A C78A 119.3(5)
C79A C80A C81A 120.2(5)
C76A C81A C80A 120.1(5)
C77B C76B C81B 119.9(5)
C77B C76B C75B 120.2(6)
C81B C76B C75B 119.9(6)
C76B C77B C78B 119.7(5)
C79B C78B C77B 120.3(5)
C78B C79B C80B 119.8(5)
C81B C80B C79B 120.1(5)
C80B C81B C76B 120.2(5)
C81C C76C C77C 120.2(5)
C81C C76C C75C 120.0(6)
C77C C76C C75C 119.8(6)
C78C C77C C76C 119.5(5)
C79C C78C C77C 120.2(5)
C78C C79C C80C 120.4(5)
C81C C80C C79C 119.6(5)
C76C C81C C80C 120.1(5)

loop_
_geom_bond_atom_site_label_1
_geom_bond_atom_site_label_2
_geom_bond_distance
Hf1 O5 1.914(3)
Hf1 O10 1.923(3)
Hf1 O7 1.952(3)
Hf1 O2 1.960(3)
Ga1 O1 1.800(2)
Ga1 O5 1.818(3)
Ga1 N2 1.933(3)
Ga1 N1 1.934(3)
Ga2 O6 1.808(3)
Ga2 O10 1.814(3)
Ga2 N3 1.927(3)
Ga2 N4 1.930(3)
Si1 O2 1.616(3)
Si1 O1 1.620(3)
Si1 O4 1.627(3)
Si1 O3 1.632(3)
O3 C30 1.432(5)
O6 Si2A 1.589(8)
O6 Si2 1.613(8)
O7 Si2A 1.615(8)
O7 Si2 1.645(8)
Si2 O9 1.624(8)
Si2 O8 1.634(8)
O8 C67 1.436(9)
C67 C70 1.505(10)
C67 C68 1.515(10)
C67 C69 1.533(10)
O9 C71 1.419(10)
C71 C73 1.514(10)
C71 C74 1.514(10)
C71 C72 1.536(11)
Si2A O8A 1.601(8)
Si2A O9A 1.625(8)
O8A C67A 1.437(9)
C67A C70A 1.509(11)
C67A C69A 1.524(10)
C67A C68A 1.524(10)
O9A C71A 1.431(9)
C71A C72A 1.501(10)
C71A C73A 1.516(11)
C71A C74A 1.539(11)
N3 C39 1.338(5)
N3 C43 1.442(5)
N4 C41 1.323(5)
N4 C55 1.455(5)
N1 C2 1.339(5)
N1 C6 1.449(5)
N2 C4 1.342(5)
N2 C18 1.455(5)
C1 C2 1.513(6)
C2 C3 1.389(6)
C3 C4 1.412(6)
C4 C5 1.498(6)
C6 C7 1.403(6)
C6 C11 1.408(6)
C7 C8 1.393(6)
C7 C15 1.529(6)
C8 C9 1.392(7)
C9 C10 1.364(7)
C10 C11 1.391(7)
C11 C12 1.525(7)
C12 C13 1.508(8)
C12 C14 1.537(8)
C15 C16 1.526(6)
C15 C17 1.534(7)
C18 C23 1.401(6)
C18 C19 1.405(6)
C20 C21 1.377(7)
C20 C19 1.392(6)
C21 C22 1.371(7)
C22 C23 1.398(6)
C23 C24 1.533(10)
C23 C24A 1.533(13)
C24 C25 1.514(11)
C24 C26 1.531(11)
C24A C25A 1.517(13)
C24A C26A 1.526(13)
C19 C27 1.531(6)
C27 C28 1.506(7)
C27 C29 1.539(7)
C30 C32 1.514(6)
C30 C33 1.516(6)
C30 C31 1.527(6)
O4 C34 1.447(5)
C34 C35A 1.487(10)
C34 C36 1.497(10)
C34 C37 1.523(9)
C34 C37A 1.530(10)
C34 C35 1.531(10)
C34 C36A 1.542(10)
C38 C39 1.510(6)
C39 C40 1.401(6)
C40 C41 1.410(6)
C41 C42 1.515(6)
C43 C48 1.407(6)
C43 C44 1.415(6)
C44 C45 1.396(6)
C44 C52 1.524(6)
C45 C46 1.384(6)
C46 C47 1.379(6)
C47 C48 1.391(6)
C48 C49 1.529(6)
C49 C51 1.528(7)
C49 C50 1.529(7)
C52 C54 1.525(7)
C52 C53 1.524(6)
C55 C56 1.400(6)
C55 C60 1.410(6)
C56 C57 1.405(6)
C56 C64 1.522(6)
C57 C58 1.381(7)
C58 C59 1.375(8)
C59 C60 1.386(7)
C60 C61 1.516(7)
C61 C63 1.509(8)
C61 C62 1.530(7)
C64 C65 1.522(7)
C64 C66 1.525(8)
C75 C76 1.532(9)
C76 C77 1.376(6)
C76 C81 1.379(6)
C77 C78 1.381(6)
C78 C79 1.377(6)
C79 C80 1.375(6)
C80 C81 1.380(6)
C75A C76A 1.525(11)
C76A C77A 1.375(7)
C76A C81A 1.377(7)
C77A C78A 1.367(7)
C78A C79A 1.383(7)
C79A C80A 1.378(7)
C80A C81A 1.381(7)
C75B C76B 1.529(11)
C76B C77B 1.377(7)
C76B C81B 1.378(7)
C77B C78B 1.379(7)
C78B C79B 1.373(7)
C79B C80B 1.377(7)
C80B C81B 1.373(7)
C75C C76C 1.528(11)
C76C C81C 1.372(7)
C76C C77C 1.381(7)
C77C C78C 1.378(7)
C78C C79C 1.368(7)
C79C C80C 1.381(7)
C80C C81C 1.376(7)
